data_4082500
loop_
_publ_author_name
'Lister, Julia M.'
'Carreira, Monica'
'Haddow, Mairi F.'
'Hamilton, Alex'
'McMullin, Claire L.'
'Orpen, A. Guy'
'Pringle, Paul G.'
'Stennett, Tom E.'

_publ_section_title
;
 Unexpectedly High Barriers to M--P Rotation in Tertiary Phobane
 Complexes: PhobPR Behavior That Is Commensurate withtBu2PR
;
_journal_issue 3
_journal_name_full Organometallics
_journal_page_first 702
_journal_paper_doi 10.1021/om400980e
_journal_volume 33
_journal_year 2014
_chemical_formula_moiety 'C24 H46 Cl2 P2 Pd'
_chemical_formula_sum 'C24 H46 Cl2 P2 Pd'
_chemical_formula_weight 573.85
_chemical_name_systematic
; 
 ? 
;
_space_group_IT_number 15
_space_group_name_Hall '-C 2yc'
_space_group_name_H-M_alt 'C 1 2/c 1'
_symmetry_cell_setting monoclinic
_symmetry_space_group_name_Hall '-C 2yc'
_symmetry_space_group_name_H-M 'C 1 2/c 1'
_atom_sites_solution_hydrogens geom
_atom_sites_solution_primary direct
_atom_sites_solution_secondary difmap
_audit_creation_method SHELXL-97
_cell_angle_alpha 90.00
_cell_angle_beta 109.9410(10)
_cell_angle_gamma 90.00
_cell_formula_units_Z 4
_cell_length_a 19.5252(5)
_cell_length_b 16.2838(4)
_cell_length_c 8.8634(2)
_cell_measurement_reflns_used 8124
_cell_measurement_temperature 100(2)
_cell_measurement_theta_max 26.47
_cell_measurement_theta_min 2.22
_cell_volume 2649.11(11)
_computing_cell_refinement 'Apex II (Bruker, 2008)'
_computing_data_collection 'Apex II (Bruker, 2008)'
_computing_data_reduction 'SAINT V7.68A (Bruker, 2010)'
_computing_structure_refinement 'SHELXL-97 (Sheldrick, 2008)'
_computing_structure_solution 'SHELXS-97 (Sheldrick, 2008)'
_diffrn_ambient_temperature 100(2)
_diffrn_measured_fraction_theta_full 0.998
_diffrn_measured_fraction_theta_max 0.998
_diffrn_measurement_device_type 'Bruker Apex II kappa CCD area detector'
_diffrn_measurement_method 'phi and omega scans'
_diffrn_radiation_monochromator graphite
_diffrn_radiation_source 'fine-focus sealed tube'
_diffrn_radiation_type MoK\a
_diffrn_radiation_wavelength 0.71073
_diffrn_reflns_av_R_equivalents 0.0388
_diffrn_reflns_av_sigmaI/netI 0.0202
_diffrn_reflns_limit_h_max 25
_diffrn_reflns_limit_h_min -24
_diffrn_reflns_limit_k_max 21
_diffrn_reflns_limit_k_min -21
_diffrn_reflns_limit_l_max 11
_diffrn_reflns_limit_l_min -11
_diffrn_reflns_number 28470
_diffrn_reflns_theta_full 27.52
_diffrn_reflns_theta_max 27.52
_diffrn_reflns_theta_min 2.22
_exptl_absorpt_coefficient_mu 1.033
_exptl_absorpt_correction_T_max 0.7456
_exptl_absorpt_correction_T_min 0.6800
_exptl_absorpt_correction_type multi-scan
_exptl_absorpt_process_details SADABS-2008/1
_exptl_crystal_colour yellow
_exptl_crystal_density_diffrn 1.439
_exptl_crystal_density_method 'not measured'
_exptl_crystal_description plate
_exptl_crystal_F_000 1200
_exptl_crystal_size_max 0.55
_exptl_crystal_size_mid 0.41
_exptl_crystal_size_min 0.34
_refine_diff_density_max 0.672
_refine_diff_density_min -0.352
_refine_diff_density_rms 0.065
_refine_ls_extinction_method none
_refine_ls_goodness_of_fit_ref 0.894
_refine_ls_hydrogen_treatment constr
_refine_ls_matrix_type full
_refine_ls_number_parameters 174
_refine_ls_number_reflns 3062
_refine_ls_number_restraints 18
_refine_ls_restrained_S_all 0.907
_refine_ls_R_factor_all 0.0410
_refine_ls_R_factor_gt 0.0296
_refine_ls_shift/su_max 0.001
_refine_ls_shift/su_mean 0.000
_refine_ls_structure_factor_coef Fsqd
_refine_ls_weighting_details 'calc w=1/[\s^2^(Fo^2^)+(0.0413P)^2^+8.0924P] where P=(Fo^2^+2Fc^2^)/3'
_refine_ls_weighting_scheme calc
_refine_ls_wR_factor_gt 0.0720
_refine_ls_wR_factor_ref 0.0797
_reflns_number_gt 2492
_reflns_number_total 3062
_reflns_threshold_expression >2sigma(I)
_cod_data_source_file om400980e_si_002.cif
_cod_data_source_block 5b
_cod_database_code 4082500

loop_
_symmetry_equiv_pos_as_xyz
'x, y, z'
'-x, y, -z+1/2'
'x+1/2, y+1/2, z'
'-x+1/2, y+1/2, -z+1/2'
'-x, -y, -z'
'x, -y, z-1/2'
'-x+1/2, -y+1/2, -z'
'x+1/2, -y+1/2, z-1/2'

loop_
_atom_site_label
_atom_site_type_symbol
_atom_site_fract_x
_atom_site_fract_y
_atom_site_fract_z
_atom_site_U_iso_or_equiv
_atom_site_adp_type
_atom_site_occupancy
_atom_site_symmetry_multiplicity
_atom_site_calc_flag
_atom_site_refinement_flags
_atom_site_disorder_assembly
_atom_site_disorder_group
Pd1 Pd 0.2500 0.2500 1.0000 0.03155(9) Uani 1 2 d S . .
Cl1 Cl 0.28758(4) 0.16008(4) 1.21542(8) 0.04360(18) Uani 1 1 d . . .
P1 P 0.28880(4) 0.15199(4) 0.85579(8) 0.03362(16) Uani 1 1 d . . .
C1 C 0.31276(17) 0.17505(18) 0.6772(3) 0.0424(6) Uani 1 1 d . B .
H1 H 0.2668 0.1823 0.5835 0.051 Uiso 1 1 calc R A 1
C2 C 0.3595(2) 0.25212(19) 0.6944(4) 0.0521(8) Uani 0.50 1 d PDU B 1
H2A H 0.3661 0.2610 0.5897 0.063 Uiso 0.50 1 calc PR B 1
H2B H 0.3303 0.2988 0.7103 0.063 Uiso 0.50 1 calc PR B 1
C3 C 0.4306(4) 0.2587(7) 0.8160(12) 0.057(2) Uani 0.50 1 d PDU B 1
H3A H 0.4527 0.3118 0.8029 0.069 Uiso 0.50 1 calc PR B 1
H3B H 0.4620 0.2142 0.8004 0.069 Uiso 0.50 1 calc PR B 1
C4 C 0.4284(4) 0.2536(5) 0.9830(10) 0.0560(17) Uani 0.50 1 d PDU B 1
H4A H 0.4709 0.2838 1.0555 0.067 Uiso 0.50 1 calc PR B 1
H4B H 0.3840 0.2823 0.9853 0.067 Uiso 0.50 1 calc PR B 1
C5 C 0.4287(5) 0.1686(5) 1.0492(13) 0.053(2) Uani 0.50 1 d PDU B 1
H5A H 0.4207 0.1750 1.1530 0.064 Uiso 0.50 1 calc PR B 1
H5B H 0.4789 0.1472 1.0745 0.064 Uiso 0.50 1 calc PR B 1
C6 C 0.37573(17) 0.0981(2) 0.9553(4) 0.0453(7) Uani 0.50 1 d PDU B 1
H6 H 0.3695 0.0565 1.0327 0.054 Uiso 0.50 1 calc PR B 1
C2B C 0.3595(2) 0.25212(19) 0.6944(4) 0.0521(8) Uani 0.50 1 d PDU B 2
H2B1 H 0.3268 0.3003 0.6629 0.063 Uiso 0.50 1 calc PR B 2
H2B2 H 0.3864 0.2482 0.6180 0.063 Uiso 0.50 1 calc PR B 2
C3B C 0.4172(4) 0.2681(5) 0.8707(12) 0.049(2) Uani 0.50 1 d PDU B 2
H3B1 H 0.4463 0.3168 0.8632 0.059 Uiso 0.50 1 calc PR B 2
H3B2 H 0.3890 0.2838 0.9402 0.059 Uiso 0.50 1 calc PR B 2
C4B C 0.4719(3) 0.2003(4) 0.9607(8) 0.0470(14) Uani 0.50 1 d PDU B 2
H4B1 H 0.4861 0.1682 0.8813 0.056 Uiso 0.50 1 calc PR B 2
H4B2 H 0.5164 0.2270 1.0339 0.056 Uiso 0.50 1 calc PR B 2
C5B C 0.4434(4) 0.1431(5) 1.0554(13) 0.043(2) Uani 0.50 1 d PDU B 2
H5B1 H 0.4324 0.1745 1.1401 0.052 Uiso 0.50 1 calc PR B 2
H5B2 H 0.4817 0.1024 1.1090 0.052 Uiso 0.50 1 calc PR B 2
C6B C 0.37573(17) 0.0981(2) 0.9553(4) 0.0453(7) Uani 0.50 1 d PDU B 2
H6B H 0.3660 0.0543 1.0246 0.054 Uiso 0.50 1 calc PR B 2
C7 C 0.39274(18) 0.0543(2) 0.8161(4) 0.0527(8) Uani 1 1 d . . .
H7A H 0.3783 -0.0042 0.8121 0.063 Uiso 1 1 calc R B 1
H7B H 0.4458 0.0566 0.8360 0.063 Uiso 1 1 calc R B 1
C8 C 0.35092(18) 0.0960(2) 0.6525(4) 0.0479(7) Uani 1 1 d . B .
H8A H 0.3855 0.1095 0.5964 0.057 Uiso 1 1 calc R . .
H8B H 0.3142 0.0574 0.5841 0.057 Uiso 1 1 calc R . .
C9 C 0.22714(16) 0.06222(17) 0.8055(4) 0.0448(7) Uani 1 1 d . B .
H9A H 0.2552 0.0145 0.7890 0.054 Uiso 1 1 calc R C 3
H9B H 0.2127 0.0498 0.8998 0.054 Uiso 1 1 calc R C 3
C10A C 0.1582(2) 0.0690(2) 0.6599(5) 0.0447(8) Uani 0.845(4) 1 d P B 3
H10A H 0.1730 0.0807 0.5647 0.054 Uiso 0.845(4) 1 calc PR B 3
C11A C 0.1185(2) -0.0143(2) 0.6313(6) 0.0542(11) Uani 0.845(4) 1 d P B 3
H11A H 0.1013 -0.0261 0.7207 0.081 Uiso 0.845(4) 1 calc PR B 3
H11B H 0.1522 -0.0575 0.6241 0.081 Uiso 0.845(4) 1 calc PR B 3
H11C H 0.0769 -0.0121 0.5309 0.081 Uiso 0.845(4) 1 calc PR B 3
C12A C 0.1087(2) 0.1362(3) 0.6721(6) 0.0572(12) Uani 0.845(4) 1 d P B 3
H12A H 0.0957 0.1282 0.7685 0.086 Uiso 0.845(4) 1 calc PR B 3
H12B H 0.0644 0.1354 0.5770 0.086 Uiso 0.845(4) 1 calc PR B 3
H12C H 0.1333 0.1891 0.6787 0.086 Uiso 0.845(4) 1 calc PR B 3
C10B C 0.1506(11) 0.0691(11) 0.779(3) 0.0447(8) Uani 0.155(4) 1 d P B 4
H10B H 0.1574 0.0664 0.8958 0.054 Uiso 0.155(4) 1 calc PR B 4
C11B C 0.1156(13) -0.0173(14) 0.743(3) 0.0542(11) Uani 0.155(4) 1 d P B 4
H11D H 0.0883 -0.0283 0.8156 0.081 Uiso 0.155(4) 1 calc PR B 4
H11E H 0.1539 -0.0587 0.7599 0.081 Uiso 0.155(4) 1 calc PR B 4
H11F H 0.0824 -0.0196 0.6318 0.081 Uiso 0.155(4) 1 calc PR B 4
C12B C 0.0936(15) 0.1268(17) 0.745(3) 0.0572(12) Uani 0.155(4) 1 d P B 4
H12D H 0.1140 0.1818 0.7759 0.086 Uiso 0.155(4) 1 calc PR B 4
H12E H 0.0618 0.1128 0.8066 0.086 Uiso 0.155(4) 1 calc PR B 4
H12F H 0.0653 0.1258 0.6304 0.086 Uiso 0.155(4) 1 calc PR B 4

loop_
_atom_site_aniso_label
_atom_site_aniso_U_11
_atom_site_aniso_U_22
_atom_site_aniso_U_33
_atom_site_aniso_U_23
_atom_site_aniso_U_13
_atom_site_aniso_U_12
Pd1 0.04339(17) 0.02499(14) 0.02762(14) 0.00064(11) 0.01385(11) -0.00602(12)
Cl1 0.0663(5) 0.0339(3) 0.0343(3) 0.0069(3) 0.0218(3) 0.0013(3)
P1 0.0380(3) 0.0318(3) 0.0315(3) -0.0029(3) 0.0123(3) -0.0047(3)
C1 0.0501(17) 0.0470(16) 0.0293(13) -0.0002(12) 0.0124(12) 0.0028(13)
C2 0.067(2) 0.0459(17) 0.0560(18) 0.0067(15) 0.0371(16) -0.0003(16)
C3 0.036(4) 0.055(5) 0.089(6) 0.000(4) 0.032(4) -0.010(4)
C4 0.040(3) 0.066(4) 0.059(4) -0.019(4) 0.014(3) -0.021(3)
C5 0.029(4) 0.089(6) 0.031(4) -0.001(4) -0.003(3) 0.017(4)
C6 0.0455(16) 0.0535(17) 0.0368(15) 0.0082(13) 0.0141(13) 0.0043(13)
C2B 0.067(2) 0.0459(17) 0.0560(18) 0.0067(15) 0.0371(16) -0.0003(16)
C3B 0.024(3) 0.031(3) 0.094(7) 0.009(4) 0.022(4) -0.004(2)
C4B 0.036(3) 0.040(3) 0.054(4) -0.006(3) 0.000(3) -0.005(2)
C5B 0.040(5) 0.050(4) 0.030(3) 0.009(3) -0.001(3) 0.015(3)
C6B 0.0455(16) 0.0535(17) 0.0368(15) 0.0082(13) 0.0141(13) 0.0043(13)
C7 0.0469(17) 0.061(2) 0.0498(18) -0.0016(15) 0.0165(15) 0.0081(15)
C8 0.0500(17) 0.0545(18) 0.0367(15) -0.0097(13) 0.0117(13) 0.0021(14)
C9 0.0436(16) 0.0334(14) 0.0557(18) -0.0039(13) 0.0149(14) -0.0027(12)
C10A 0.0447(18) 0.0379(17) 0.0453(19) 0.0004(15) 0.0073(16) -0.0035(14)
C11A 0.0456(19) 0.0423(19) 0.068(3) -0.006(2) 0.010(2) -0.0077(16)
C12A 0.047(2) 0.043(2) 0.065(3) -0.002(2) -0.001(2) 0.0036(17)
C10B 0.0447(18) 0.0379(17) 0.0453(19) 0.0004(15) 0.0073(16) -0.0035(14)
C11B 0.0456(19) 0.0423(19) 0.068(3) -0.006(2) 0.010(2) -0.0077(16)
C12B 0.047(2) 0.043(2) 0.065(3) -0.002(2) -0.001(2) 0.0036(17)

loop_
_atom_type_symbol
_atom_type_description
_atom_type_scat_dispersion_real
_atom_type_scat_dispersion_imag
_atom_type_scat_source
C C 0.0033 0.0016 'International Tables Vol C Tables 4.2.6.8 and 6.1.1.4'
H H 0.0000 0.0000 'International Tables Vol C Tables 4.2.6.8 and 6.1.1.4'
P P 0.1023 0.0942 'International Tables Vol C Tables 4.2.6.8 and 6.1.1.4'
Cl Cl 0.1484 0.1585 'International Tables Vol C Tables 4.2.6.8 and 6.1.1.4'
Pd Pd -0.9988 1.0072 'International Tables Vol C Tables 4.2.6.8 and 6.1.1.4'

loop_
_geom_angle_atom_site_label_1
_geom_angle_atom_site_label_2
_geom_angle_atom_site_label_3
_geom_angle
_geom_angle_site_symmetry_1
_geom_angle_site_symmetry_3
Cl1 Pd1 Cl1 180.0 . 7_557
Cl1 Pd1 P1 92.96(2) . 7_557
Cl1 Pd1 P1 87.04(2) 7_557 7_557
Cl1 Pd1 P1 87.04(2) . .
Cl1 Pd1 P1 92.96(2) 7_557 .
P1 Pd1 P1 180.0 7_557 .
C1 P1 C6 92.65(14) . .
C1 P1 C9 106.87(14) . .
C6 P1 C9 98.99(14) . .
C1 P1 Pd1 124.03(10) . .
C6 P1 Pd1 118.81(10) . .
C9 P1 Pd1 111.56(10) . .
C2 C1 C8 113.5(3) . .
C2 C1 P1 113.7(2) . .
C8 C1 P1 103.3(2) . .
C2 C1 H1 108.7 . .
C8 C1 H1 108.7 . .
P1 C1 H1 108.7 . .
C3 C2 C1 121.7(5) . .
C3 C2 H2A 106.9 . .
C1 C2 H2A 106.9 . .
C3 C2 H2B 106.9 . .
C1 C2 H2B 106.9 . .
H2A C2 H2B 106.7 . .
C2 C3 C4 113.0(6) . .
C2 C3 H3A 109.0 . .
C4 C3 H3A 109.0 . .
C2 C3 H3B 109.0 . .
C4 C3 H3B 109.0 . .
H3A C3 H3B 107.8 . .
C5 C4 C3 116.1(8) . .
C5 C4 H4A 108.3 . .
C3 C4 H4A 108.3 . .
C5 C4 H4B 108.3 . .
C3 C4 H4B 108.3 . .
H4A C4 H4B 107.4 . .
C4 C5 C6 123.3(7) . .
C4 C5 H5A 106.5 . .
C6 C5 H5A 106.5 . .
C4 C5 H5B 106.5 . .
C6 C5 H5B 106.5 . .
H5A C5 H5B 106.5 . .
C7 C6 C5 118.2(5) . .
C7 C6 P1 104.4(2) . .
C5 C6 P1 103.7(4) . .
C7 C6 H6 110.0 . .
C5 C6 H6 110.0 . .
P1 C6 H6 110.0 . .
C4B C3B H3B1 107.1 . .
C4B C3B H3B2 107.1 . .
H3B1 C3B H3B2 106.8 . .
C5B C4B C3B 114.4(6) . .
C5B C4B H4B1 108.7 . .
C3B C4B H4B1 108.7 . .
C5B C4B H4B2 108.7 . .
C3B C4B H4B2 108.7 . .
H4B1 C4B H4B2 107.6 . .
C4B C5B H5B1 108.9 . .
C4B C5B H5B2 108.9 . .
H5B1 C5B H5B2 107.7 . .
C6 C7 C8 110.6(3) . .
C6 C7 H7A 109.5 . .
C8 C7 H7A 109.5 . .
C6 C7 H7B 109.5 . .
C8 C7 H7B 109.5 . .
H7A C7 H7B 108.1 . .
C1 C8 C7 111.0(2) . .
C1 C8 H8A 109.4 . .
C7 C8 H8A 109.4 . .
C1 C8 H8B 109.4 . .
C7 C8 H8B 109.4 . .
H8A C8 H8B 108.0 . .
C10B C9 P1 122.2(8) . .
C10A C9 P1 117.6(2) . .
C10B C9 H9A 129.5 . .
C10A C9 H9A 107.9 . .
P1 C9 H9A 107.9 . .
C10B C9 H9B 64.8 . .
C10A C9 H9B 107.9 . .
P1 C9 H9B 107.9 . .
H9A C9 H9B 107.2 . .
C12A C10A C9 113.7(3) . .
C12A C10A C11A 110.9(3) . .
C9 C10A C11A 109.1(3) . .
C12A C10A H10A 107.7 . .
C9 C10A H10A 107.7 . .
C11A C10A H10A 107.7 . .
C12B C10B C9 142.3(19) . .
C12B C10B C11B 107.5(19) . .
C9 C10B C11B 108.9(15) . .
C12B C10B H10B 93.7 . .
C9 C10B H10B 93.7 . .
C11B C10B H10B 93.7 . .

loop_
_geom_bond_atom_site_label_1
_geom_bond_atom_site_label_2
_geom_bond_distance
_geom_bond_site_symmetry_2
Pd1 Cl1 2.3178(6) .
Pd1 Cl1 2.3179(6) 7_557
Pd1 P1 2.3271(7) 7_557
Pd1 P1 2.3271(7) .
P1 C1 1.836(3) .
P1 C6 1.846(3) .
P1 C9 1.849(3) .
C1 C2 1.529(4) .
C1 C8 1.540(4) .
C1 H1 1.0000 .
C2 C3 1.441(9) .
C2 H2A 0.9900 .
C2 H2B 0.9900 .
C3 C4 1.497(10) .
C3 H3A 0.9900 .
C3 H3B 0.9900 .
C4 C5 1.503(10) .
C4 H4A 0.9900 .
C4 H4B 0.9900 .
C5 C6 1.579(10) .
C5 H5A 0.9900 .
C5 H5B 0.9900 .
C6 C7 1.557(4) .
C6 H6 1.0000 .
C3B C4B 1.554(9) .
C3B H3B1 0.9900 .
C3B H3B2 0.9900 .
C4B C5B 1.484(10) .
C4B H4B1 0.9900 .
C4B H4B2 0.9900 .
C5B H5B1 0.9900 .
C5B H5B2 0.9900 .
C7 C8 1.557(4) .
C7 H7A 0.9900 .
C7 H7B 0.9900 .
C8 H8A 0.9900 .
C8 H8B 0.9900 .
C9 C10B 1.44(2) .
C9 C10A 1.518(5) .
C9 H9A 0.9900 .
C9 H9B 0.9900 .
C10A C12A 1.488(6) .
C10A C11A 1.539(5) .
C10A H10A 1.0000 .
C11A H11A 0.9800 .
C11A H11B 0.9800 .
C11A H11C 0.9800 .
C12A H12A 0.9800 .
C12A H12B 0.9800 .
C12A H12C 0.9800 .
C10B C12B 1.41(3) .
C10B C11B 1.55(3) .
C10B H10B 1.0000 .
C11B H11D 0.9800 .
C11B H11E 0.9800 .
C11B H11F 0.9800 .
C12B H12D 0.9800 .
C12B H12E 0.9800 .
C12B H12F 0.9800 .

loop_
_geom_torsion_atom_site_label_1
_geom_torsion_atom_site_label_2
_geom_torsion_atom_site_label_3
_geom_torsion_atom_site_label_4
_geom_torsion
_geom_torsion_site_symmetry_1
Cl1 Pd1 P1 C1 -157.79(12) .
Cl1 Pd1 P1 C1 22.21(12) 7_557
Cl1 Pd1 P1 C6 -41.99(12) .
Cl1 Pd1 P1 C6 138.00(12) 7_557
Cl1 Pd1 P1 C9 72.16(11) .
Cl1 Pd1 P1 C9 -107.84(11) 7_557
C6 P1 C1 C2 -84.0(2) .
C9 P1 C1 C2 175.8(2) .
Pd1 P1 C1 C2 43.9(3) .
C6 P1 C1 C8 39.5(2) .
C9 P1 C1 C8 -60.8(2) .
Pd1 P1 C1 C8 167.31(15) .
C8 C1 C2 C3 -56.6(6) .
P1 C1 C2 C3 61.0(6) .
C1 C2 C3 C4 -61.8(10) .
C2 C3 C4 C5 84.9(10) .
C3 C4 C5 C6 -49.5(11) .
C4 C5 C6 C7 76.4(9) .
C4 C5 C6 P1 -38.5(10) .
C1 P1 C6 C7 -35.5(2) .
C9 P1 C6 C7 72.0(2) .
Pd1 P1 C6 C7 -167.20(17) .
C1 P1 C6 C5 88.9(5) .
C9 P1 C6 C5 -163.6(5) .
Pd1 P1 C6 C5 -42.8(5) .
C5 C6 C7 C8 -93.4(5) .
P1 C6 C7 C8 21.2(3) .
C2 C1 C8 C7 91.2(3) .
P1 C1 C8 C7 -32.4(3) .
C6 C7 C8 C1 7.3(4) .
C1 P1 C9 C10B -107.6(11) .
C6 P1 C9 C10B 156.9(11) .
Pd1 P1 C9 C10B 30.9(11) .
C1 P1 C9 C10A -56.4(3) .
C6 P1 C9 C10A -152.0(3) .
Pd1 P1 C9 C10A 82.1(3) .
C10B C9 C10A C12A 48.4(11) .
P1 C9 C10A C12A -60.5(4) .
C10B C9 C10A C11A -75.9(11) .
P1 C9 C10A C11A 175.1(3) .
C10A C9 C10B C12B -81(3) .
P1 C9 C10B C12B 17(4) .
C10A C9 C10B C11B 83.4(17) .
P1 C9 C10B C11B -178.7(13) .
